data_1575120
loop_
_publ_author_name
'James, Charles A.'
'Swindells, Jessica E.'
'Ellis, Harry'
'Arjariya, Richa'
'Jarvis, Samuel P.'
'Brookfield, Adam'
'Fielden, John'

_publ_section_title
;
 Anion controlled selectivity in oxygen reduction catalysed by a dinuclear
 cobalt N,O-Schiff base complex.
;
_journal_issue 70
_journal_name_full 'Chemical communications (Cambridge, England)'
_journal_page_first 13201
_journal_page_last 13204
_journal_paper_doi 10.1039/d5cc02476e
_journal_volume 61
_journal_year 2025
_chemical_formula_moiety 'C38 H40 Co3 N2 O12, 1.5(C H4 O)'
_chemical_formula_sum 'C39.5 H46 Co3 N2 O13.5'
_chemical_formula_weight 941.57
_space_group_crystal_system triclinic
_space_group_IT_number 2
_space_group_name_Hall '-P 1'
_space_group_name_H-M_alt 'P -1'
_atom_sites_solution_hydrogens mixed
_audit_creation_date 2025-07-07
_audit_creation_method
;
Olex2 1.5
(compiled 2022.04.07 svn.rca3783a0 for OlexSys, GUI svn.r6498)
;
_audit_update_record
;
2025-07-16 deposited with the CCDC.	2025-07-18 downloaded from the CCDC.
;
_cell_angle_alpha 102.365(3)
_cell_angle_beta 105.032(3)
_cell_angle_gamma 93.290(3)
_cell_formula_units_Z 2
_cell_length_a 11.5896(4)
_cell_length_b 13.2720(5)
_cell_length_c 14.6041(4)
_cell_measurement_reflns_used 10119
_cell_measurement_temperature 100.00(14)
_cell_measurement_theta_max 74.8200
_cell_measurement_theta_min 3.2770
_cell_volume 2103.93(13)
_computing_cell_refinement 'CrysAlisPro 1.171.40.82a (Rigaku OD, 2020)'
_computing_data_collection 'CrysAlisPro 1.171.40.82a (Rigaku OD, 2020)'
_computing_data_reduction 'CrysAlisPro 1.171.40.82a (Rigaku OD, 2020)'
_computing_molecular_graphics 'Olex2 1.5 (Dolomanov et al., 2009)'
_computing_publication_material 'Olex2 1.5 (Dolomanov et al., 2009)'
_computing_structure_refinement 'SHELXL 2018/3 (Sheldrick, 2015)'
_computing_structure_solution 'SHELXD  (Sheldrick, 2008)'
_diffrn_ambient_environment N~2~
_diffrn_ambient_temperature 100.00(14)
_diffrn_detector 'Hybrid Pixel Array Detector'
_diffrn_detector_area_resol_mean 10.0000
_diffrn_detector_type HyPix
_diffrn_measured_fraction_theta_full 0.971
_diffrn_measured_fraction_theta_max 0.904
_diffrn_measurement_details
;
List of Runs (angles in degrees, time in seconds):

  # Type    Start    End  Width  t~exp~   \w     \q     \k     \f   Frames
#--------------------------------------------------------------------------
  1  \w    -35.00  -9.00   0.50    1.05    --  -47.45  33.00  37.00   52
  2  \w    -38.00 -13.00   0.50    4.22    --  -86.25  33.00  37.00   50
  3  \w    -42.00 -14.00   0.50    4.22    --  -86.25  45.00   0.00   56
  4  \w    -49.00 -21.00   0.50    4.22    --  -86.25  45.00 -30.00   56
  5  \w    -47.00 -13.00   0.50    4.22    --  -86.25  77.00 -90.00   68
  6  \w    -67.00 -16.00   0.50    4.22    --  -86.25  61.00  30.00  102
  7  \w    -86.00 -13.00   0.50    4.22    --  -86.25 125.00  90.00  146
  8  \w    -70.00 -13.00   0.50    4.22    --  -86.25  61.00 150.00  114
  9  \w   -120.00 -95.00   0.50    1.05    --  -47.45 -57.00 150.00   50
 10  \w   -120.00 -94.00   0.50    1.05    --  -47.45 -57.00  90.00   52
 11  \w   -120.00 -94.00   0.50    1.05    --  -47.45 -57.00 120.00   52
 12  \w   -142.00-116.00   0.50    4.22    --  -86.25 -94.00  30.00   52
 13  \w   -120.00 -95.00   0.50    1.05    --  -47.45-125.00   0.00   50
 14  \w   -119.00 -94.00   0.50    1.05    --  -47.45 -57.00 -90.00   50
 15  \w   -120.00 -34.00   0.50    1.05    --  -47.45 -33.00-120.00  172
 16  \w     35.00  97.00   0.50    1.05    --   47.45  33.00  37.00  124
 17  \w     94.00 119.00   0.50    1.05    --   47.45  57.00 120.00   50
 18  \w    125.00 168.00   0.50    4.22    --  106.49  33.00  37.00   86
 19  \w     93.00 119.00   0.50    4.22    --  106.49  33.00  37.00   52
 20  \w     93.00 174.00   0.50    4.22    --  106.49  15.00 150.00  162
 21  \w     80.00 105.00   0.50    4.22    --  106.49 -94.00 -60.00   50
 22  \w     81.00 111.00   0.50    4.22    --  106.49-125.00-150.00   60
 23  \w     75.00 101.00   0.50    4.22    --  106.49 -94.00-180.00   52
 24  \w     65.00 111.00   0.50    4.22    --  106.49-125.00-180.00   92
 25  \w     50.00  76.00   0.50    4.22    --  106.49-125.00-150.00   52
 26  \w     36.00 111.00   0.50    4.22    --  106.49-125.00 -90.00  150
 27  \w     51.00  88.00   0.50    4.22    --  106.49 -94.00  30.00   74
 28  \w     82.00 111.00   0.50    4.22    --  106.49-125.00  90.00   58
 29  \w     39.00 109.00   0.50    4.22    --  106.49-114.00 -27.10  140
 30  \w     36.00  63.00   0.50    4.22    --  106.49 -61.00-180.00   54
 31  \w     35.00  60.00   0.50    4.22    --  106.49 -61.00-120.00   50
 32  \w     35.00  68.00   0.50    4.22    --  106.49 -61.00 -60.00   66
 33  \w     35.00  63.00   0.50    4.22    --  106.49 -94.00 -60.00   56
 34  \w     40.00  97.00   0.50    4.22    --  106.49-100.00 -99.82  114
 35  \w     37.00  66.00   0.50    4.22    --  106.49 -61.00  30.00   58
 36  \w     35.00 103.00   0.50    4.22    --  106.49 -94.00   0.00  136
 37  \w     35.00  61.00   0.50    4.22    --  106.49-125.00  90.00   52
 38  \w     34.00  91.00   0.50    4.22    --  106.49 -94.00  90.00  114
 39  \w     35.00  67.00   0.50    4.22    --  106.49 -61.00 150.00   64
 40  \w    -21.00  38.00   0.50    1.05    --   47.45 -37.00 120.00  118
 41  \w    -15.00  38.00   0.50    1.05    --   47.45 -33.00-120.00  106
 42  \w     96.00 122.00   0.50    4.22    --  106.49  30.00-180.00   52
 43  \w    133.00 176.00   0.50    4.22    --  106.49  30.00-180.00   86
;
_diffrn_measurement_device 'four-circle diffractometer'
_diffrn_measurement_device_type 'XtaLAB Synergy, Dualflex, HyPix'
_diffrn_measurement_method '\w scans'
_diffrn_orient_matrix_type 'CrysAlisPro convention (1999,Acta A55,543-557)'
_diffrn_orient_matrix_UB_11 -0.0892783000
_diffrn_orient_matrix_UB_12 0.0693867000
_diffrn_orient_matrix_UB_13 0.0356581000
_diffrn_orient_matrix_UB_21 0.0545168000
_diffrn_orient_matrix_UB_22 0.0908435000
_diffrn_orient_matrix_UB_23 -0.0318093000
_diffrn_orient_matrix_UB_31 -0.0909739000
_diffrn_orient_matrix_UB_32 -0.0354885000
_diffrn_orient_matrix_UB_33 -0.1017856000
_diffrn_radiation_monochromator mirror
_diffrn_radiation_probe x-ray
_diffrn_radiation_type 'Cu K\a'
_diffrn_radiation_wavelength 1.54184
_diffrn_reflns_av_R_equivalents 0.0790
_diffrn_reflns_av_unetI/netI 0.0700
_diffrn_reflns_Laue_measured_fraction_full 0.971
_diffrn_reflns_Laue_measured_fraction_max 0.904
_diffrn_reflns_limit_h_max 13
_diffrn_reflns_limit_h_min -14
_diffrn_reflns_limit_k_max 16
_diffrn_reflns_limit_k_min -16
_diffrn_reflns_limit_l_max 17
_diffrn_reflns_limit_l_min -18
_diffrn_reflns_number 24332
_diffrn_reflns_point_group_measured_fraction_full 0.971
_diffrn_reflns_point_group_measured_fraction_max 0.904
_diffrn_reflns_theta_full 67.684
_diffrn_reflns_theta_max 79.191
_diffrn_reflns_theta_min 3.226
_diffrn_source 'micro-focus sealed X-ray tube'
_diffrn_source_type 'PhotonJet (Cu) X-ray Source'
_exptl_absorpt_coefficient_mu 9.718
_exptl_absorpt_correction_T_max 1.00000
_exptl_absorpt_correction_T_min 0.52276
_exptl_absorpt_correction_type multi-scan
_exptl_absorpt_process_details
;
CrysAlisPro 1.171.40.82a (Rigaku Oxford Diffraction, 2020)
Empirical absorption correction using spherical harmonics,
implemented in SCALE3 ABSPACK scaling algorithm.
;
_exptl_crystal_colour 'clear reddish brown'
_exptl_crystal_colour_lustre clear
_exptl_crystal_colour_modifier reddish
_exptl_crystal_colour_primary brown
_exptl_crystal_density_diffrn 1.486
_exptl_crystal_description block
_exptl_crystal_F_000 972
_exptl_crystal_recrystallization_method 'slow evaporation of a methanol solution'
_exptl_crystal_size_max 0.15
_exptl_crystal_size_mid 0.15
_exptl_crystal_size_min 0.015
_refine_diff_density_max 1.453
_refine_diff_density_min -1.194
_refine_diff_density_rms 0.180
_refine_ls_extinction_method none
_refine_ls_goodness_of_fit_ref 1.071
_refine_ls_hydrogen_treatment mixed
_refine_ls_matrix_type full
_refine_ls_number_parameters 545
_refine_ls_number_reflns 8246
_refine_ls_number_restraints 3
_refine_ls_restrained_S_all 1.071
_refine_ls_R_factor_all 0.0917
_refine_ls_R_factor_gt 0.0784
_refine_ls_shift/su_max 0.000
_refine_ls_shift/su_mean 0.000
_refine_ls_structure_factor_coef Fsqd
_refine_ls_weighting_details 'w=1/[\s^2^(Fo^2^)+(0.1707P)^2^] where P=(Fo^2^+2Fc^2^)/3'
_refine_ls_weighting_scheme calc
_refine_ls_wR_factor_gt 0.2135
_refine_ls_wR_factor_ref 0.2297
_reflns_Friedel_coverage 0.000
_reflns_number_gt 6644
_reflns_number_total 8246
_reflns_threshold_expression 'I > 2\s(I)'
_cod_data_source_file d5cc02476e2.cif
_cod_data_source_block Co3MeBSIPOAc3
_cod_depositor_comments 'Adding full bibliography for 1575120--1575121.cif.'
_cod_original_formula_sum 'C39.50 H46 Co3 N2 O13.50'
_cod_database_code 1575120
_shelx_shelxl_version_number 2018/3
_shelx_space_group_comment
;
The symmetry employed for this shelxl refinement is uniquely defined
by the following loop, which should always be used as a source of
symmetry information in preference to the above space-group names.
They are only intended as comments.
;
_shelx_estimated_absorpt_t_max 0.868
_shelx_estimated_absorpt_t_min 0.323
_olex2_refinement_description
;
1. Fixed Uiso
 At 1.2 times of:
  All C(H) groups, All C(H,H) groups
 At 1.5 times of:
  All C(H,H,H) groups, All O(H) groups
2. Restrained distances
 O12-H12
 0.85 with sigma of 0.01
 Co3-H12
 2.654169 with sigma of 0.02
 C38-H12
 1.881259 with sigma of 0.02
3. Others
 Fixed Sof: O13(0.5) H13A(0.5) C39(0.5) H39A(0.5) H39B(0.5) H39C(0.5)
4.a Ternary CH refined with riding coordinates:
 C15(H15)
4.b Secondary CH2 refined with riding coordinates:
 C14(H14A,H14B), C16(H16A,H16B)
4.c Aromatic/amide H refined with riding coordinates:
 C2(H2), C3(H3), C5(H5), C7(H7), C10(H10), C11(H11), C12(H12A), C13(H13),
 C18(H18), C19(H19), C20(H20), C21(H21), C23(H23), C25(H25), C27(H27), C28(H28)
4.d Idealised Me refined as rotating group:
 C30(H30A,H30B,H30C), C31(H31A,H31B,H31C), C33(H33A,H33B,H33C), C35(H35A,H35B,
 H35C), C37(H37A,H37B,H37C), C38(H38A,H38B,H38C), C39(H39A,H39B,H39C), C40(H40A,
 H40B,H40C)
4.e Idealised tetrahedral OH refined as rotating group:
 O13(H13A), O14(H14)
;
_smtbx_masks_void_probe_radius 1.2
_smtbx_masks_void_truncation_radius 1.2
_olex2_exptl_crystal_mounting_method 'on a glass fibre loop in Fomblin Y oil'
_olex2_submission_original_sample_id Co3LMeOAc3
_olex2_submission_special_instructions 'No special instructions were received'
_oxdiff_exptl_absorpt_empirical_details
;
Empirical correction (ABSPACK) includes:
- Absorption correction using spherical harmonics
- Frame scaling
;
_oxdiff_exptl_absorpt_empirical_full_max 3.071
_oxdiff_exptl_absorpt_empirical_full_min 0.512

loop_
_space_group_symop_operation_xyz
'x, y, z'
'-x, -y, -z'

loop_
_atom_site_label
_atom_site_type_symbol
_atom_site_fract_x
_atom_site_fract_y
_atom_site_fract_z
_atom_site_U_iso_or_equiv
_atom_site_adp_type
_atom_site_occupancy
_atom_site_site_symmetry_order
_atom_site_calc_flag
_atom_site_refinement_flags_posn
_atom_site_refinement_flags_adp
_atom_site_refinement_flags_occupancy
_atom_site_disorder_assembly
_atom_site_disorder_group
Co1 Co 0.73569(6) 0.51392(6) 0.65648(5) 0.0231(2) Uani 1 1 d . . . . .
Co2 Co 0.61026(6) 0.71659(6) 0.58100(5) 0.0246(2) Uani 1 1 d . . . . .
Co3 Co 0.68912(6) 0.70112(6) 0.82098(5) 0.0259(2) Uani 1 1 d D . . . .
O1 O 0.6434(3) 0.5437(3) 0.7581(2) 0.0250(6) Uani 1 1 d . . . . .
O2 O 0.7713(3) 0.4114(3) 0.5280(2) 0.0253(6) Uani 1 1 d . . . . .
O3 O 0.6517(3) 0.5746(3) 0.5487(2) 0.0256(6) Uani 1 1 d . . . . .
O4 O 0.5584(3) 0.6710(3) 0.4111(2) 0.0266(7) Uani 1 1 d . . . . .
O5 O 0.5638(3) 0.7276(3) 0.7052(2) 0.0280(7) Uani 1 1 d . . . . .
O6 O 0.7293(3) 0.8203(3) 0.5649(2) 0.0313(7) Uani 1 1 d . . . . .
O7 O 0.7736(5) 0.9378(4) 0.7075(3) 0.0618(13) Uani 1 1 d . . . . .
O8 O 0.6361(3) 0.7194(3) 0.9550(2) 0.0345(8) Uani 1 1 d . . . . .
O9 O 0.8113(3) 0.6730(3) 0.9444(2) 0.0348(8) Uani 1 1 d . . . . .
O10 O 0.8025(3) 0.6854(3) 0.7263(2) 0.0288(7) Uani 1 1 d . . . . .
O11 O 0.9245(3) 0.5684(3) 0.7079(2) 0.0293(7) Uani 1 1 d . . . . .
O12 O 0.7515(4) 0.8598(3) 0.8593(3) 0.0412(9) Uani 1 1 d D . . . .
H12 H 0.770(5) 0.8872(15) 0.816(2) 0.062 Uiso 1 1 d D U . . .
N1 N 0.7572(3) 0.3807(3) 0.7090(2) 0.0237(7) Uani 1 1 d . . . . .
N2 N 0.4542(3) 0.7861(3) 0.5441(3) 0.0253(8) Uani 1 1 d . . . . .
C1 C 0.6407(4) 0.4684(4) 0.8054(3) 0.0257(9) Uani 1 1 d . . . . .
C2 C 0.5782(4) 0.4737(4) 0.8765(3) 0.0299(10) Uani 1 1 d . . . . .
H2 H 0.534469 0.530831 0.890029 0.036 Uiso 1 1 calc R U . . .
C3 C 0.5799(4) 0.3968(4) 0.9267(3) 0.0302(10) Uani 1 1 d . . . . .
H3 H 0.538175 0.402697 0.975313 0.036 Uiso 1 1 calc R U . . .
C4 C 0.6410(4) 0.3102(4) 0.9083(3) 0.0313(10) Uani 1 1 d . . . . .
C5 C 0.6994(4) 0.3025(4) 0.8354(3) 0.0297(10) Uani 1 1 d . . . . .
H5 H 0.739132 0.243225 0.819628 0.036 Uiso 1 1 calc R U . . .
C6 C 0.7001(4) 0.3819(4) 0.7847(3) 0.0251(9) Uani 1 1 d . . . . .
C7 C 0.8289(4) 0.3140(4) 0.6913(3) 0.0271(9) Uani 1 1 d . . . . .
H7 H 0.841313 0.264297 0.730036 0.033 Uiso 1 1 calc R U . . .
C8 C 0.8935(4) 0.3075(4) 0.6167(3) 0.0256(9) Uani 1 1 d . . . . .
C9 C 0.8686(4) 0.3571(4) 0.5389(3) 0.0238(9) Uani 1 1 d . . . . .
C10 C 0.9406(4) 0.3474(4) 0.4747(3) 0.0289(10) Uani 1 1 d . . . . .
H10 H 0.924149 0.380733 0.422067 0.035 Uiso 1 1 calc R U . . .
C11 C 1.0370(4) 0.2884(4) 0.4887(3) 0.0296(10) Uani 1 1 d . . . . .
H11 H 1.086992 0.283241 0.446010 0.035 Uiso 1 1 calc R U . . .
C12 C 1.0609(4) 0.2374(4) 0.5635(3) 0.0303(10) Uani 1 1 d . . . . .
H12A H 1.125058 0.195713 0.570867 0.036 Uiso 1 1 calc R U . . .
C13 C 0.9904(4) 0.2478(4) 0.6275(3) 0.0295(10) Uani 1 1 d . . . . .
H13 H 1.007725 0.213902 0.679723 0.035 Uiso 1 1 calc R U . . .
C14 C 0.7456(4) 0.4605(4) 0.4464(3) 0.0260(9) Uani 1 1 d . . . . .
H14A H 0.727660 0.407367 0.384047 0.031 Uiso 1 1 calc R U . . .
H14B H 0.815944 0.509141 0.450739 0.031 Uiso 1 1 calc R U . . .
C15 C 0.6373(4) 0.5192(4) 0.4508(3) 0.0249(9) Uani 1 1 d . . . . .
H15 H 0.561692 0.469559 0.426773 0.030 Uiso 1 1 calc R U . . .
C16 C 0.6347(4) 0.5938(4) 0.3853(3) 0.0290(10) Uani 1 1 d . . . . .
H16A H 0.716945 0.627296 0.395082 0.035 Uiso 1 1 calc R U . . .
H16B H 0.602241 0.556335 0.315938 0.035 Uiso 1 1 calc R U . . .
C17 C 0.5514(4) 0.7530(4) 0.3668(3) 0.0297(10) Uani 1 1 d . . . . .
C18 C 0.6090(4) 0.7620(4) 0.2955(3) 0.0296(10) Uani 1 1 d . . . . .
H18 H 0.658245 0.711259 0.276657 0.036 Uiso 1 1 calc R U . . .
C19 C 0.5936(5) 0.8457(5) 0.2525(4) 0.0368(11) Uani 1 1 d . . . . .
H19 H 0.633215 0.851518 0.204149 0.044 Uiso 1 1 calc R U . . .
C20 C 0.5224(5) 0.9208(4) 0.2780(3) 0.0350(11) Uani 1 1 d . . . . .
H20 H 0.511847 0.976910 0.246870 0.042 Uiso 1 1 calc R U . . .
C21 C 0.4664(5) 0.9126(4) 0.3501(3) 0.0348(11) Uani 1 1 d . . . . .
H21 H 0.417144 0.963756 0.368200 0.042 Uiso 1 1 calc R U . . .
C22 C 0.4815(4) 0.8303(4) 0.3965(3) 0.0297(10) Uani 1 1 d . . . . .
C23 C 0.4276(4) 0.8360(4) 0.4773(3) 0.0281(9) Uani 1 1 d . . . . .
H23 H 0.367165 0.881040 0.480291 0.034 Uiso 1 1 calc R U . . .
C24 C 0.4007(4) 0.8051(4) 0.6229(3) 0.0263(9) Uani 1 1 d . . . . .
C25 C 0.2969(4) 0.8532(4) 0.6228(3) 0.0294(10) Uani 1 1 d . . . . .
H25 H 0.252486 0.869813 0.564595 0.035 Uiso 1 1 calc R U . . .
C26 C 0.2570(4) 0.8775(4) 0.7061(4) 0.0328(10) Uani 1 1 d . . . . .
C27 C 0.3216(4) 0.8479(4) 0.7892(4) 0.0340(11) Uani 1 1 d . . . . .
H27 H 0.295969 0.863681 0.846843 0.041 Uiso 1 1 calc R U . . .
C28 C 0.4227(4) 0.7959(4) 0.7894(4) 0.0329(10) Uani 1 1 d . . . . .
H28 H 0.462881 0.774398 0.846226 0.039 Uiso 1 1 calc R U . . .
C29 C 0.4650(4) 0.7752(4) 0.7081(3) 0.0265(9) Uani 1 1 d . . . . .
C30 C 0.6436(5) 0.2269(4) 0.9634(4) 0.0362(11) Uani 1 1 d . . . . .
H30A H 0.636019 0.158830 0.918512 0.054 Uiso 1 1 calc R U . . .
H30B H 0.576652 0.229597 0.992914 0.054 Uiso 1 1 calc R U . . .
H30C H 0.719937 0.237747 1.014722 0.054 Uiso 1 1 calc R U . . .
C31 C 0.1492(5) 0.9367(5) 0.7063(4) 0.0395(12) Uani 1 1 d . . . . .
H31A H 0.155403 0.994607 0.675296 0.059 Uiso 1 1 calc R U . . .
H31B H 0.147237 0.963769 0.773730 0.059 Uiso 1 1 calc R U . . .
H31C H 0.075348 0.890082 0.670053 0.059 Uiso 1 1 calc R U . . .
C32 C 0.9082(4) 0.6598(4) 0.7424(3) 0.0296(10) Uani 1 1 d . . . . .
C33 C 1.0134(5) 0.7376(5) 0.8029(5) 0.0456(14) Uani 1 1 d . . . . .
H33A H 0.989589 0.807784 0.808170 0.068 Uiso 1 1 calc R U . . .
H33B H 1.079113 0.731351 0.771947 0.068 Uiso 1 1 calc R U . . .
H33C H 1.040538 0.724498 0.868219 0.068 Uiso 1 1 calc R U . . .
C34 C 0.7733(4) 0.9095(4) 0.6213(4) 0.0330(10) Uani 1 1 d . . . . .
C35 C 0.8310(5) 0.9822(5) 0.5767(5) 0.0451(13) Uani 1 1 d . . . . .
H35A H 0.916224 0.972604 0.586532 0.068 Uiso 1 1 calc R U . . .
H35B H 0.824111 1.053985 0.607579 0.068 Uiso 1 1 calc R U . . .
H35C H 0.790679 0.967916 0.506600 0.068 Uiso 1 1 calc R U . . .
C36 C 0.7379(4) 0.6946(4) 0.9948(3) 0.0338(11) Uani 1 1 d . . . . .
C37 C 0.7719(6) 0.6918(6) 1.1001(4) 0.0493(15) Uani 1 1 d . . . . .
H37A H 0.825666 0.638339 1.110195 0.074 Uiso 1 1 calc R U . . .
H37B H 0.699278 0.675510 1.119173 0.074 Uiso 1 1 calc R U . . .
H37C H 0.813229 0.759646 1.139923 0.074 Uiso 1 1 calc R U . . .
C38 C 0.7196(8) 0.9392(6) 0.9254(6) 0.070(2) Uani 1 1 d D . . . .
H38A H 0.642426 0.959912 0.893500 0.105 Uiso 1 1 calc R U . . .
H38B H 0.781785 0.999118 0.946503 0.105 Uiso 1 1 calc R U . . .
H38C H 0.712505 0.913933 0.982237 0.105 Uiso 1 1 calc R U . . .
O13 O 0.9312(7) 1.1249(6) 0.8110(5) 0.0367(16) Uani 0.5 1 d . . P A 1
H13A H 0.867092 1.084931 0.782425 0.055 Uiso 0.5 1 calc R U P A 1
C39 C 0.9722(10) 1.1135(12) 0.9022(8) 0.051(3) Uani 0.5 1 d . . P A 1
H39A H 1.037578 1.069554 0.905554 0.076 Uiso 0.5 1 calc R U P A 1
H39B H 0.906717 1.080725 0.920947 0.076 Uiso 0.5 1 calc R U P A 1
H39C H 1.002230 1.181729 0.946797 0.076 Uiso 0.5 1 calc R U P A 1
O14 O 1.1535(3) 0.4923(4) 0.7281(3) 0.0467(10) Uani 1 1 d . . . . .
H14 H 1.089527 0.519801 0.715553 0.070 Uiso 1 1 calc R U . . .
C40 C 1.2326(5) 0.5513(6) 0.8162(4) 0.0479(14) Uani 1 1 d . . . . .
H40A H 1.192288 0.558294 0.868160 0.072 Uiso 1 1 calc R U . . .
H40B H 1.255924 0.620382 0.808282 0.072 Uiso 1 1 calc R U . . .
H40C H 1.304506 0.516304 0.833549 0.072 Uiso 1 1 calc R U . . .

loop_
_atom_site_aniso_label
_atom_site_aniso_U_11
_atom_site_aniso_U_22
_atom_site_aniso_U_33
_atom_site_aniso_U_23
_atom_site_aniso_U_13
_atom_site_aniso_U_12
Co1 0.0183(3) 0.0296(4) 0.0219(3) 0.0077(3) 0.0052(2) 0.0038(3)
Co2 0.0201(3) 0.0291(4) 0.0249(4) 0.0077(3) 0.0058(3) 0.0037(3)
Co3 0.0235(4) 0.0315(4) 0.0228(4) 0.0069(3) 0.0058(3) 0.0058(3)
O1 0.0240(14) 0.0269(17) 0.0240(14) 0.0050(12) 0.0070(11) 0.0041(12)
O2 0.0225(14) 0.0316(18) 0.0246(14) 0.0101(13) 0.0080(11) 0.0060(12)
O3 0.0282(15) 0.0284(17) 0.0208(14) 0.0071(12) 0.0061(11) 0.0070(12)
O4 0.0255(15) 0.0304(18) 0.0264(14) 0.0105(13) 0.0079(12) 0.0064(13)
O5 0.0259(15) 0.0319(18) 0.0284(15) 0.0102(13) 0.0077(12) 0.0083(13)
O6 0.0258(15) 0.0316(19) 0.0321(16) 0.0059(14) 0.0032(12) -0.0025(13)
O7 0.104(4) 0.046(3) 0.036(2) 0.0128(19) 0.019(2) 0.010(3)
O8 0.0342(17) 0.043(2) 0.0293(16) 0.0108(15) 0.0113(13) 0.0107(15)
O9 0.0280(16) 0.050(2) 0.0256(15) 0.0102(15) 0.0049(12) 0.0047(15)
O10 0.0248(15) 0.0326(18) 0.0294(15) 0.0076(13) 0.0081(12) 0.0023(13)
O11 0.0200(14) 0.0311(18) 0.0338(16) 0.0044(14) 0.0055(12) -0.0007(12)
O12 0.061(2) 0.0276(19) 0.0345(18) 0.0054(15) 0.0146(17) -0.0009(17)
N1 0.0180(16) 0.031(2) 0.0224(16) 0.0064(15) 0.0062(13) 0.0004(14)
N2 0.0214(17) 0.026(2) 0.0243(17) 0.0036(15) 0.0016(13) 0.0011(14)
C1 0.0199(19) 0.037(3) 0.0204(18) 0.0104(18) 0.0032(15) -0.0002(17)
C2 0.022(2) 0.040(3) 0.027(2) 0.0053(19) 0.0080(16) 0.0041(18)
C3 0.025(2) 0.042(3) 0.025(2) 0.010(2) 0.0085(17) 0.0021(19)
C4 0.025(2) 0.046(3) 0.024(2) 0.011(2) 0.0054(17) 0.0028(19)
C5 0.025(2) 0.038(3) 0.028(2) 0.0085(19) 0.0087(17) 0.0060(18)
C6 0.0181(18) 0.035(3) 0.0231(19) 0.0090(18) 0.0060(15) 0.0005(16)
C7 0.023(2) 0.030(2) 0.027(2) 0.0080(18) 0.0044(16) 0.0014(17)
C8 0.0193(19) 0.029(2) 0.0256(19) 0.0037(18) 0.0040(15) 0.0018(16)
C9 0.0179(18) 0.024(2) 0.027(2) 0.0031(17) 0.0057(15) 0.0006(15)
C10 0.0201(19) 0.040(3) 0.027(2) 0.0083(19) 0.0076(16) 0.0023(18)
C11 0.022(2) 0.034(3) 0.034(2) 0.007(2) 0.0100(17) 0.0018(18)
C12 0.021(2) 0.030(3) 0.037(2) 0.004(2) 0.0078(17) 0.0023(17)
C13 0.023(2) 0.036(3) 0.029(2) 0.0093(19) 0.0063(17) 0.0033(18)
C14 0.022(2) 0.036(3) 0.0231(19) 0.0117(18) 0.0073(15) 0.0065(18)
C15 0.0206(19) 0.031(2) 0.0223(19) 0.0036(17) 0.0065(15) 0.0016(17)
C16 0.023(2) 0.040(3) 0.024(2) 0.0052(19) 0.0063(16) 0.0068(18)
C17 0.027(2) 0.036(3) 0.025(2) 0.0118(19) 0.0016(17) 0.0004(19)
C18 0.026(2) 0.034(3) 0.028(2) 0.0107(19) 0.0041(17) 0.0001(18)
C19 0.033(2) 0.046(3) 0.030(2) 0.013(2) 0.0062(19) -0.003(2)
C20 0.040(3) 0.036(3) 0.028(2) 0.014(2) 0.0056(19) 0.000(2)
C21 0.037(3) 0.035(3) 0.029(2) 0.010(2) 0.0011(19) 0.004(2)
C22 0.025(2) 0.034(3) 0.026(2) 0.0066(19) 0.0011(17) 0.0008(18)
C23 0.023(2) 0.029(2) 0.029(2) 0.0073(19) 0.0026(17) 0.0015(17)
C24 0.0185(19) 0.032(2) 0.028(2) 0.0068(18) 0.0061(16) 0.0036(17)
C25 0.026(2) 0.029(3) 0.033(2) 0.0114(19) 0.0063(17) 0.0024(18)
C26 0.021(2) 0.039(3) 0.040(2) 0.010(2) 0.0099(18) 0.0027(19)
C27 0.029(2) 0.041(3) 0.039(2) 0.015(2) 0.017(2) 0.011(2)
C28 0.028(2) 0.040(3) 0.035(2) 0.018(2) 0.0100(18) 0.007(2)
C29 0.022(2) 0.028(2) 0.032(2) 0.0095(18) 0.0089(17) 0.0064(17)
C30 0.043(3) 0.039(3) 0.032(2) 0.015(2) 0.016(2) 0.003(2)
C31 0.028(2) 0.044(3) 0.051(3) 0.015(2) 0.014(2) 0.013(2)
C32 0.022(2) 0.040(3) 0.030(2) 0.012(2) 0.0115(17) 0.0042(19)
C33 0.025(2) 0.036(3) 0.066(4) -0.004(3) 0.011(2) -0.008(2)
C34 0.029(2) 0.032(3) 0.037(2) 0.011(2) 0.0051(19) 0.0071(19)
C35 0.027(2) 0.037(3) 0.068(4) 0.013(3) 0.007(2) 0.005(2)
C36 0.033(2) 0.037(3) 0.030(2) 0.006(2) 0.0073(19) 0.003(2)
C37 0.045(3) 0.070(4) 0.032(3) 0.013(3) 0.009(2) 0.012(3)
C38 0.090(6) 0.055(5) 0.066(4) 0.007(4) 0.027(4) 0.016(4)
O13 0.060(5) 0.026(4) 0.026(3) 0.013(3) 0.010(3) -0.001(3)
C39 0.033(5) 0.071(9) 0.040(6) 0.015(6) -0.001(4) -0.014(5)
O14 0.0282(18) 0.065(3) 0.0396(19) -0.0004(19) 0.0077(15) 0.0032(17)
C40 0.031(3) 0.067(4) 0.038(3) 0.006(3) 0.004(2) -0.001(3)

loop_
_atom_type_symbol
_atom_type_description
_atom_type_scat_dispersion_real
_atom_type_scat_dispersion_imag
_atom_type_scat_source
C C 0.0181 0.0091 'International Tables Vol C Tables 4.2.6.8 and 6.1.1.4'
H H 0.0000 0.0000 'International Tables Vol C Tables 4.2.6.8 and 6.1.1.4'
Co Co -2.3653 3.6143 'International Tables Vol C Tables 4.2.6.8 and 6.1.1.4'
N N 0.0311 0.0180 'International Tables Vol C Tables 4.2.6.8 and 6.1.1.4'
O O 0.0492 0.0322 'International Tables Vol C Tables 4.2.6.8 and 6.1.1.4'

loop_
_geom_angle_atom_site_label_1
_geom_angle_atom_site_label_2
_geom_angle_atom_site_label_3
_geom_angle
_geom_angle_site_symmetry_1
_geom_angle_site_symmetry_3
_geom_angle_publ_flag
O1 Co1 O2 151.22(13) . . ?
O1 Co1 O10 79.04(12) . . ?
O1 Co1 O11 115.43(12) . . ?
O1 Co1 N1 80.82(14) . . ?
O2 Co1 O10 129.25(12) . . ?
O3 Co1 O1 105.74(12) . . ?
O3 Co1 O2 77.89(12) . . ?
O3 Co1 O10 80.67(13) . . ?
O3 Co1 O11 112.04(14) . . ?
O3 Co1 N1 146.34(14) . . ?
O11 Co1 O2 88.09(12) . . ?
O11 Co1 O10 58.87(12) . . ?
N1 Co1 O2 81.47(13) . . ?
N1 Co1 O10 132.66(13) . . ?
N1 Co1 O11 93.40(14) . . ?
O3 Co2 O4 75.46(12) . . ?
O3 Co2 O5 104.71(13) . . ?
O3 Co2 O6 112.15(14) . . ?
O3 Co2 N2 134.48(14) . . ?
O5 Co2 O4 149.86(13) . . ?
O5 Co2 N2 81.55(14) . . ?
O6 Co2 O4 82.93(13) . . ?
O6 Co2 O5 122.70(14) . . ?
O6 Co2 N2 100.34(15) . . ?
N2 Co2 O4 78.00(13) . . ?
O1 Co3 O8 102.85(14) . . ?
O1 Co3 O9 91.95(14) . . ?
O1 Co3 O10 81.88(13) . . ?
O1 Co3 O12 167.56(14) . . ?
O1 Co3 C36 98.77(16) . . ?
O5 Co3 O1 87.86(13) . . ?
O5 Co3 O8 115.38(13) . . ?
O5 Co3 O9 176.88(13) . . ?
O5 Co3 O10 84.74(12) . . ?
O5 Co3 O12 87.94(15) . . ?
O5 Co3 C36 146.19(15) . . ?
O8 Co3 C36 30.81(15) . . ?
O9 Co3 O8 61.63(13) . . ?
O9 Co3 O10 98.31(13) . . ?
O9 Co3 C36 30.83(15) . . ?
O10 Co3 O8 159.26(13) . . ?
O10 Co3 C36 128.93(15) . . ?
O12 Co3 O8 89.53(15) . . ?
O12 Co3 O9 92.87(16) . . ?
O12 Co3 O10 86.08(15) . . ?
O12 Co3 C36 91.21(16) . . ?
Co1 O1 Co3 104.41(14) . . ?
C1 O1 Co1 113.2(3) . . ?
C1 O1 Co3 126.4(3) . . ?
C9 O2 Co1 120.5(3) . . ?
C9 O2 C14 116.9(3) . . ?
C14 O2 Co1 109.7(3) . . ?
Co2 O3 Co1 118.46(15) . . ?
C15 O3 Co1 118.8(3) . . ?
C15 O3 Co2 122.3(3) . . ?
C16 O4 Co2 106.2(2) . . ?
C17 O4 Co2 115.3(3) . . ?
C17 O4 C16 117.5(4) . . ?
Co2 O5 Co3 117.00(15) . . ?
C29 O5 Co2 114.4(3) . . ?
C29 O5 Co3 126.6(3) . . ?
C34 O6 Co2 127.9(3) . . ?
C36 O8 Co3 88.0(3) . . ?
C36 O9 Co3 91.0(3) . . ?
Co3 O10 Co1 94.47(13) . . ?
C32 O10 Co1 87.2(3) . . ?
C32 O10 Co3 128.1(3) . . ?
C32 O11 Co1 93.7(3) . . ?
Co3 O12 H12 118.3(17) . . ?
C38 O12 Co3 127.9(5) . . ?
C38 O12 H12 107.3(17) . . ?
C6 N1 Co1 111.1(3) . . ?
C7 N1 Co1 126.3(3) . . ?
C7 N1 C6 121.5(4) . . ?
C23 N2 Co2 125.7(3) . . ?
C23 N2 C24 120.1(4) . . ?
C24 N2 Co2 110.7(3) . . ?
O1 C1 C2 121.4(4) . . ?
O1 C1 C6 120.3(4) . . ?
C6 C1 C2 118.3(4) . . ?
C1 C2 H2 119.8 . . ?
C3 C2 C1 120.5(5) . . ?
C3 C2 H2 119.8 . . ?
C2 C3 H3 119.0 . . ?
C2 C3 C4 122.0(4) . . ?
C4 C3 H3 119.0 . . ?
C3 C4 C30 122.0(4) . . ?
C5 C4 C3 117.8(5) . . ?
C5 C4 C30 120.1(5) . . ?
C4 C5 H5 119.7 . . ?
C4 C5 C6 120.6(5) . . ?
C6 C5 H5 119.7 . . ?
C1 C6 N1 114.7(4) . . ?
C1 C6 C5 120.7(4) . . ?
C5 C6 N1 124.6(4) . . ?
N1 C7 H7 117.2 . . ?
N1 C7 C8 125.7(4) . . ?
C8 C7 H7 117.2 . . ?
C9 C8 C7 125.9(4) . . ?
C13 C8 C7 115.3(4) . . ?
C13 C8 C9 118.8(4) . . ?
O2 C9 C8 117.6(4) . . ?
O2 C9 C10 122.4(4) . . ?
C10 C9 C8 120.0(4) . . ?
C9 C10 H10 120.3 . . ?
C11 C10 C9 119.5(4) . . ?
C11 C10 H10 120.3 . . ?
C10 C11 H11 119.4 . . ?
C12 C11 C10 121.2(4) . . ?
C12 C11 H11 119.4 . . ?
C11 C12 H12A 120.3 . . ?
C11 C12 C13 119.3(4) . . ?
C13 C12 H12A 120.3 . . ?
C8 C13 H13 119.4 . . ?
C12 C13 C8 121.3(4) . . ?
C12 C13 H13 119.4 . . ?
O2 C14 H14A 110.2 . . ?
O2 C14 H14B 110.2 . . ?
O2 C14 C15 107.7(3) . . ?
H14A C14 H14B 108.5 . . ?
C15 C14 H14A 110.2 . . ?
C15 C14 H14B 110.2 . . ?
O3 C15 C14 109.3(3) . . ?
O3 C15 H15 110.2 . . ?
O3 C15 C16 110.4(4) . . ?
C14 C15 H15 110.2 . . ?
C16 C15 C14 106.5(3) . . ?
C16 C15 H15 110.2 . . ?
O4 C16 C15 107.2(3) . . ?
O4 C16 H16A 110.3 . . ?
O4 C16 H16B 110.3 . . ?
C15 C16 H16A 110.3 . . ?
C15 C16 H16B 110.3 . . ?
H16A C16 H16B 108.5 . . ?
O4 C17 C18 123.4(4) . . ?
O4 C17 C22 116.7(4) . . ?
C18 C17 C22 119.9(5) . . ?
C17 C18 H18 120.3 . . ?
C19 C18 C17 119.4(5) . . ?
C19 C18 H18 120.3 . . ?
C18 C19 H19 119.1 . . ?
C20 C19 C18 121.9(5) . . ?
C20 C19 H19 119.1 . . ?
C19 C20 H20 120.7 . . ?
C19 C20 C21 118.7(5) . . ?
C21 C20 H20 120.7 . . ?
C20 C21 H21 119.4 . . ?
C20 C21 C22 121.1(5) . . ?
C22 C21 H21 119.4 . . ?
C17 C22 C23 125.2(4) . . ?
C21 C22 C17 119.0(4) . . ?
C21 C22 C23 115.7(4) . . ?
N2 C23 C22 126.1(4) . . ?
N2 C23 H23 117.0 . . ?
C22 C23 H23 117.0 . . ?
C25 C24 N2 125.2(4) . . ?
C25 C24 C29 120.0(4) . . ?
C29 C24 N2 114.8(4) . . ?
C24 C25 H25 119.3 . . ?
C26 C25 C24 121.4(4) . . ?
C26 C25 H25 119.3 . . ?
C25 C26 C27 117.8(4) . . ?
C25 C26 C31 120.5(5) . . ?
C27 C26 C31 121.7(4) . . ?
C26 C27 H27 119.2 . . ?
C28 C27 C26 121.5(4) . . ?
C28 C27 H27 119.2 . . ?
C27 C28 H28 119.6 . . ?
C29 C28 C27 120.7(4) . . ?
C29 C28 H28 119.6 . . ?
O5 C29 C24 118.4(4) . . ?
O5 C29 C28 123.2(4) . . ?
C28 C29 C24 118.4(4) . . ?
C4 C30 H30A 109.5 . . ?
C4 C30 H30B 109.5 . . ?
C4 C30 H30C 109.5 . . ?
H30A C30 H30B 109.5 . . ?
H30A C30 H30C 109.5 . . ?
H30B C30 H30C 109.5 . . ?
C26 C31 H31A 109.5 . . ?
C26 C31 H31B 109.5 . . ?
C26 C31 H31C 109.5 . . ?
H31A C31 H31B 109.5 . . ?
H31A C31 H31C 109.5 . . ?
H31B C31 H31C 109.5 . . ?
O10 C32 C33 120.5(5) . . ?
O11 C32 O10 119.7(4) . . ?
O11 C32 C33 119.8(4) . . ?
C32 C33 H33A 109.5 . . ?
C32 C33 H33B 109.5 . . ?
C32 C33 H33C 109.5 . . ?
H33A C33 H33B 109.5 . . ?
H33A C33 H33C 109.5 . . ?
H33B C33 H33C 109.5 . . ?
O6 C34 C35 115.2(5) . . ?
O7 C34 O6 125.7(5) . . ?
O7 C34 C35 119.1(5) . . ?
C34 C35 H35A 109.5 . . ?
C34 C35 H35B 109.5 . . ?
C34 C35 H35C 109.5 . . ?
H35A C35 H35B 109.5 . . ?
H35A C35 H35C 109.5 . . ?
H35B C35 H35C 109.5 . . ?
O8 C36 Co3 61.2(2) . . ?
O8 C36 C37 120.6(5) . . ?
O9 C36 Co3 58.2(2) . . ?
O9 C36 O8 119.3(4) . . ?
O9 C36 C37 120.1(5) . . ?
C37 C36 Co3 178.0(4) . . ?
C36 C37 H37A 109.5 . . ?
C36 C37 H37B 109.5 . . ?
C36 C37 H37C 109.5 . . ?
H37A C37 H37B 109.5 . . ?
H37A C37 H37C 109.5 . . ?
H37B C37 H37C 109.5 . . ?
O12 C38 H38A 109.5 . . ?
O12 C38 H38B 109.5 . . ?
O12 C38 H38C 109.5 . . ?
H38A C38 H38B 109.5 . . ?
H38A C38 H38C 109.5 . . ?
H38B C38 H38C 109.5 . . ?
C39 O13 H13A 109.5 . . ?
O13 C39 H39A 109.5 . . ?
O13 C39 H39B 109.5 . . ?
O13 C39 H39C 109.5 . . ?
H39A C39 H39B 109.5 . . ?
H39A C39 H39C 109.5 . . ?
H39B C39 H39C 109.5 . . ?
C40 O14 H14 109.5 . . ?
O14 C40 H40A 109.5 . . ?
O14 C40 H40B 109.5 . . ?
O14 C40 H40C 109.5 . . ?
H40A C40 H40B 109.5 . . ?
H40A C40 H40C 109.5 . . ?
H40B C40 H40C 109.5 . . ?

loop_
_geom_bond_atom_site_label_1
_geom_bond_atom_site_label_2
_geom_bond_distance
_geom_bond_site_symmetry_2
_geom_bond_publ_flag
Co1 O1 2.031(3) . ?
Co1 O2 2.218(3) . ?
Co1 O3 1.978(3) . ?
Co1 O10 2.283(4) . ?
Co1 O11 2.147(3) . ?
Co1 N1 2.075(4) . ?
Co2 O3 1.960(3) . ?
Co2 O4 2.329(3) . ?
Co2 O5 2.001(3) . ?
Co2 O6 1.986(4) . ?
Co2 N2 2.076(4) . ?
Co3 O1 2.071(3) . ?
Co3 O5 2.032(3) . ?
Co3 O8 2.169(3) . ?
Co3 O9 2.102(3) . ?
Co3 O10 2.129(3) . ?
Co3 O12 2.093(4) . ?
Co3 C36 2.474(5) . ?
O1 C1 1.334(6) . ?
O2 C9 1.366(5) . ?
O2 C14 1.450(5) . ?
O3 C15 1.424(5) . ?
O4 C16 1.443(5) . ?
O4 C17 1.377(6) . ?
O5 C29 1.344(5) . ?
O6 C34 1.278(6) . ?
O7 C34 1.233(6) . ?
O8 C36 1.268(6) . ?
O9 C36 1.268(6) . ?
O10 C32 1.266(6) . ?
O11 C32 1.255(6) . ?
O12 H12 0.861(10) . ?
O12 C38 1.404(8) . ?
N1 C6 1.426(5) . ?
N1 C7 1.281(6) . ?
N2 C23 1.278(6) . ?
N2 C24 1.427(6) . ?
C1 C2 1.404(6) . ?
C1 C6 1.391(7) . ?
C2 H2 0.9500 . ?
C2 C3 1.377(7) . ?
C3 H3 0.9500 . ?
C3 C4 1.398(7) . ?
C4 C5 1.391(6) . ?
C4 C30 1.498(7) . ?
C5 H5 0.9500 . ?
C5 C6 1.413(7) . ?
C7 H7 0.9500 . ?
C7 C8 1.466(6) . ?
C8 C9 1.406(6) . ?
C8 C13 1.406(6) . ?
C9 C10 1.399(6) . ?
C10 H10 0.9500 . ?
C10 C11 1.398(7) . ?
C11 H11 0.9500 . ?
C11 C12 1.381(7) . ?
C12 H12A 0.9500 . ?
C12 C13 1.384(6) . ?
C13 H13 0.9500 . ?
C14 H14A 0.9900 . ?
C14 H14B 0.9900 . ?
C14 C15 1.522(6) . ?
C15 H15 1.0000 . ?
C15 C16 1.514(7) . ?
C16 H16A 0.9900 . ?
C16 H16B 0.9900 . ?
C17 C18 1.395(6) . ?
C17 C22 1.408(7) . ?
C18 H18 0.9500 . ?
C18 C19 1.387(7) . ?
C19 H19 0.9500 . ?
C19 C20 1.381(8) . ?
C20 H20 0.9500 . ?
C20 C21 1.393(7) . ?
C21 H21 0.9500 . ?
C21 C22 1.400(7) . ?
C22 C23 1.462(6) . ?
C23 H23 0.9500 . ?
C24 C25 1.393(6) . ?
C24 C29 1.422(6) . ?
C25 H25 0.9500 . ?
C25 C26 1.393(7) . ?
C26 C27 1.398(7) . ?
C26 C31 1.514(7) . ?
C27 H27 0.9500 . ?
C27 C28 1.393(7) . ?
C28 H28 0.9500 . ?
C28 C29 1.381(6) . ?
C30 H30A 0.9800 . ?
C30 H30B 0.9800 . ?
C30 H30C 0.9800 . ?
C31 H31A 0.9800 . ?
C31 H31B 0.9800 . ?
C31 H31C 0.9800 . ?
C32 C33 1.497(7) . ?
C33 H33A 0.9800 . ?
C33 H33B 0.9800 . ?
C33 H33C 0.9800 . ?
C34 C35 1.492(8) . ?
C35 H35A 0.9800 . ?
C35 H35B 0.9800 . ?
C35 H35C 0.9800 . ?
C36 C37 1.495(7) . ?
C37 H37A 0.9800 . ?
C37 H37B 0.9800 . ?
C37 H37C 0.9800 . ?
C38 H38A 0.9800 . ?
C38 H38B 0.9800 . ?
C38 H38C 0.9800 . ?
O13 H13A 0.8400 . ?
O13 C39 1.337(13) . ?
C39 H39A 0.9800 . ?
C39 H39B 0.9800 . ?
C39 H39C 0.9800 . ?
O14 H14 0.8400 . ?
O14 C40 1.408(7) . ?
C40 H40A 0.9800 . ?
C40 H40B 0.9800 . ?
C40 H40C 0.9800 . ?

loop_
_geom_hbond_atom_site_label_D
_geom_hbond_atom_site_label_H
_geom_hbond_atom_site_label_A
_geom_hbond_distance_DH
_geom_hbond_distance_HA
_geom_hbond_distance_DA
_geom_hbond_angle_DHA
_geom_hbond_site_symmetry_A
_geom_hbond_publ_flag
O12 H12 O7 0.861(10) 1.86(2) 2.703(6) 167(6) . yes
O13 H13A O7 0.84 2.10 2.867(9) 151.7 . yes
O14 H14 O11 0.84 2.04 2.860(5) 166.4 . yes

loop_
_geom_torsion_atom_site_label_1
_geom_torsion_atom_site_label_2
_geom_torsion_atom_site_label_3
_geom_torsion_atom_site_label_4
_geom_torsion
_geom_torsion_site_symmetry_1
_geom_torsion_site_symmetry_2
_geom_torsion_site_symmetry_3
_geom_torsion_site_symmetry_4
_geom_torsion_publ_flag
Co1 O1 C1 C2 -178.2(3) . . . . ?
Co1 O1 C1 C6 1.6(5) . . . . ?
Co1 O2 C9 C8 43.4(5) . . . . ?
Co1 O2 C9 C10 -138.3(4) . . . . ?
Co1 O2 C14 C15 -36.1(4) . . . . ?
Co1 O3 C15 C14 -33.2(4) . . . . ?
Co1 O3 C15 C16 -150.1(3) . . . . ?
Co1 O10 C32 O11 7.0(4) . . . . ?
Co1 O10 C32 C33 -172.5(5) . . . . ?
Co1 O11 C32 O10 -7.5(4) . . . . ?
Co1 O11 C32 C33 172.0(4) . . . . ?
Co1 N1 C6 C1 1.6(4) . . . . ?
Co1 N1 C6 C5 -179.6(4) . . . . ?
Co1 N1 C7 C8 -12.1(6) . . . . ?
Co2 O3 C15 C14 138.6(3) . . . . ?
Co2 O3 C15 C16 21.7(4) . . . . ?
Co2 O4 C16 C15 43.4(4) . . . . ?
Co2 O4 C17 C18 129.7(4) . . . . ?
Co2 O4 C17 C22 -50.4(5) . . . . ?
Co2 O5 C29 C24 4.4(5) . . . . ?
Co2 O5 C29 C28 -176.0(4) . . . . ?
Co2 O6 C34 O7 19.1(7) . . . . ?
Co2 O6 C34 C35 -162.4(3) . . . . ?
Co2 N2 C23 C22 18.4(7) . . . . ?
Co2 N2 C24 C25 178.3(4) . . . . ?
Co2 N2 C24 C29 1.2(5) . . . . ?
Co3 O1 C1 C2 51.2(5) . . . . ?
Co3 O1 C1 C6 -129.0(4) . . . . ?
Co3 O5 C29 C24 167.7(3) . . . . ?
Co3 O5 C29 C28 -12.7(7) . . . . ?
Co3 O8 C36 O9 -0.6(5) . . . . ?
Co3 O8 C36 C37 178.8(5) . . . . ?
Co3 O9 C36 O8 0.6(5) . . . . ?
Co3 O9 C36 C37 -178.8(5) . . . . ?
Co3 O10 C32 O11 100.5(5) . . . . ?
Co3 O10 C32 C33 -79.0(6) . . . . ?
O1 C1 C2 C3 -177.8(4) . . . . ?
O1 C1 C6 N1 -2.2(6) . . . . ?
O1 C1 C6 C5 179.0(4) . . . . ?
O2 C9 C10 C11 -178.3(4) . . . . ?
O2 C14 C15 O3 44.5(5) . . . . ?
O2 C14 C15 C16 163.8(4) . . . . ?
O3 C15 C16 O4 -44.0(4) . . . . ?
O4 C17 C18 C19 177.9(4) . . . . ?
O4 C17 C22 C21 -176.8(4) . . . . ?
O4 C17 C22 C23 7.1(7) . . . . ?
N1 C7 C8 C9 -14.9(7) . . . . ?
N1 C7 C8 C13 163.5(4) . . . . ?
N2 C24 C25 C26 -173.9(4) . . . . ?
N2 C24 C29 O5 -3.7(6) . . . . ?
N2 C24 C29 C28 176.7(4) . . . . ?
C1 C2 C3 C4 -1.2(7) . . . . ?
C2 C1 C6 N1 177.6(4) . . . . ?
C2 C1 C6 C5 -1.2(6) . . . . ?
C2 C3 C4 C5 -1.2(7) . . . . ?
C2 C3 C4 C30 179.5(5) . . . . ?
C3 C4 C5 C6 2.3(7) . . . . ?
C4 C5 C6 N1 -179.9(4) . . . . ?
C4 C5 C6 C1 -1.1(7) . . . . ?
C6 N1 C7 C8 -178.8(4) . . . . ?
C6 C1 C2 C3 2.4(6) . . . . ?
C7 N1 C6 C1 170.1(4) . . . . ?
C7 N1 C6 C5 -11.1(6) . . . . ?
C7 C8 C9 O2 -4.1(7) . . . . ?
C7 C8 C9 C10 177.6(4) . . . . ?
C7 C8 C13 C12 -178.3(4) . . . . ?
C8 C9 C10 C11 0.0(7) . . . . ?
C9 O2 C14 C15 -178.0(4) . . . . ?
C9 C8 C13 C12 0.1(7) . . . . ?
C9 C10 C11 C12 1.5(7) . . . . ?
C10 C11 C12 C13 -2.1(7) . . . . ?
C11 C12 C13 C8 1.3(7) . . . . ?
C13 C8 C9 O2 177.6(4) . . . . ?
C13 C8 C9 C10 -0.7(7) . . . . ?
C14 O2 C9 C8 -178.9(4) . . . . ?
C14 O2 C9 C10 -0.6(6) . . . . ?
C14 C15 C16 O4 -162.5(3) . . . . ?
C16 O4 C17 C18 3.3(6) . . . . ?
C16 O4 C17 C22 -176.8(4) . . . . ?
C17 O4 C16 C15 174.2(4) . . . . ?
C17 C18 C19 C20 -0.2(7) . . . . ?
C17 C22 C23 N2 14.9(7) . . . . ?
C18 C17 C22 C21 3.2(7) . . . . ?
C18 C17 C22 C23 -173.0(4) . . . . ?
C18 C19 C20 C21 1.1(7) . . . . ?
C19 C20 C21 C22 0.1(7) . . . . ?
C20 C21 C22 C17 -2.2(7) . . . . ?
C20 C21 C22 C23 174.3(4) . . . . ?
C21 C22 C23 N2 -161.4(5) . . . . ?
C22 C17 C18 C19 -2.0(7) . . . . ?
C23 N2 C24 C25 18.2(7) . . . . ?
C23 N2 C24 C29 -158.8(4) . . . . ?
C24 N2 C23 C22 175.3(4) . . . . ?
C24 C25 C26 C27 -2.7(8) . . . . ?
C24 C25 C26 C31 175.5(5) . . . . ?
C25 C24 C29 O5 179.1(4) . . . . ?
C25 C24 C29 C28 -0.5(7) . . . . ?
C25 C26 C27 C28 0.0(8) . . . . ?
C26 C27 C28 C29 2.4(8) . . . . ?
C27 C28 C29 O5 178.3(5) . . . . ?
C27 C28 C29 C24 -2.1(8) . . . . ?
C29 C24 C25 C26 3.0(8) . . . . ?
C30 C4 C5 C6 -178.4(4) . . . . ?
C31 C26 C27 C28 -178.2(5) . . . . ?

loop_
_smtbx_masks_void_nr
_smtbx_masks_void_average_x
_smtbx_masks_void_average_y
_smtbx_masks_void_average_z
_smtbx_masks_void_volume
_smtbx_masks_void_count_electrons
_smtbx_masks_void_content
1 0.000 0.500 0.000 88.0 21.2 '2 H2O'
2 0.500 0.000 1.000 34.0 5.4 '0.5 H2O'
